data_7105860
loop_
_publ_author_name
'Costa, Roshinee'
'Ziegler, Christopher J.'

_publ_section_title
;
 Cyclohexylcyanine: a new aliphatic phthalocyanine analogue
;
_journal_name_full Chem.Commun.
_journal_page_first 982
_journal_page_last 984
_journal_paper_doi 10.1039/c0cc04029k
_journal_volume 47
_journal_year 2011
_chemical_formula_sum 'C132 H140 Ag3 N31 O9'
_chemical_formula_weight 2628.36
_chemical_name_systematic ?
_space_group_IT_number 13
_symmetry_cell_setting monoclinic
_symmetry_space_group_name_Hall '-P 2yac'
_symmetry_space_group_name_H-M 'P 1 2/n 1'
_atom_sites_solution_hydrogens geom
_atom_sites_solution_primary direct
_atom_sites_solution_secondary difmap
_audit_creation_method SHELXL-97
_cell_angle_alpha 90.00
_cell_angle_beta 90.380(5)
_cell_angle_gamma 90.00
_cell_formula_units_Z 2
_cell_length_a 18.681(3)
_cell_length_b 11.340(2)
_cell_length_c 33.734(6)
_cell_measurement_reflns_used 5109
_cell_measurement_temperature 100(2)
_cell_measurement_theta_max 20.99
_cell_measurement_theta_min 2.16
_cell_volume 7146(2)
_computing_cell_refinement 'Bruker SMART'
_computing_data_collection 'Bruker SMART'
_computing_data_reduction 'Bruker SAINT'
_computing_molecular_graphics 'Bruker SHELXTL'
_computing_publication_material 'Bruker SHELXTL'
_computing_structure_refinement 'SHELXL-97 (Sheldrick, 1997)'
_computing_structure_solution 'SHELXS-97 (Sheldrick, 1990)'
_diffrn_ambient_temperature 100(2)
_diffrn_measured_fraction_theta_full 0.998
_diffrn_measured_fraction_theta_max 0.998
_diffrn_measurement_device_type 'CCD area detector'
_diffrn_measurement_method 'phi and omega scans'
_diffrn_radiation_monochromator graphite
_diffrn_radiation_source 'fine-focus sealed tube'
_diffrn_radiation_type MoK\a
_diffrn_radiation_wavelength 0.71073
_diffrn_reflns_av_R_equivalents 0.0861
_diffrn_reflns_av_sigmaI/netI 0.0921
_diffrn_reflns_limit_h_max 22
_diffrn_reflns_limit_h_min -23
_diffrn_reflns_limit_k_max 13
_diffrn_reflns_limit_k_min -13
_diffrn_reflns_limit_l_max 41
_diffrn_reflns_limit_l_min -41
_diffrn_reflns_number 54536
_diffrn_reflns_theta_full 26.00
_diffrn_reflns_theta_max 26.00
_diffrn_reflns_theta_min 1.21
_exptl_absorpt_coefficient_mu 0.470
_exptl_absorpt_correction_T_max 0.9907
_exptl_absorpt_correction_T_min 0.9634
_exptl_absorpt_correction_type multi-scan
_exptl_absorpt_process_details 'SADABS; Sheldrick, 2004 [Sheldrick, G. M. (2004)]'
_exptl_crystal_colour colorless
_exptl_crystal_density_diffrn 1.221
_exptl_crystal_density_meas ?
_exptl_crystal_density_method .
_exptl_crystal_description plate
_exptl_crystal_F_000 2724
_exptl_crystal_size_max 0.08
_exptl_crystal_size_mid 0.05
_exptl_crystal_size_min 0.02
_platon_squeeze_details ?
_refine_diff_density_max 4.080
_refine_diff_density_min -1.140
_refine_diff_density_rms 0.118
_refine_ls_extinction_method none
_refine_ls_goodness_of_fit_ref 0.971
_refine_ls_hydrogen_treatment constr
_refine_ls_matrix_type full
_refine_ls_number_parameters 790
_refine_ls_number_reflns 13997
_refine_ls_number_restraints 0
_refine_ls_restrained_S_all 0.971
_refine_ls_R_factor_all 0.1263
_refine_ls_R_factor_gt 0.0824
_refine_ls_shift/su_max 0.000
_refine_ls_shift/su_mean 0.000
_refine_ls_structure_factor_coef Fsqd
_refine_ls_weighting_details 'calc w=1/[\s^2^(Fo^2^)+(0.1307P)^2^+0.0000P] where P=(Fo^2^+2Fc^2^)/3'
_refine_ls_weighting_scheme calc
_refine_ls_wR_factor_gt 0.2115
_refine_ls_wR_factor_ref 0.2403
_reflns_number_gt 8165
_reflns_number_total 13997
_reflns_threshold_expression >2sigma(I)
_cod_data_source_file C0CC04029K.TXT
_cod_data_source_block Ag(1)2Ag2(1)2py2
_cod_depositor_comments
;
The following automatic conversions were performed:
'_symmetry_cell_setting' value 'Monoclinic' changed to 'monoclinic'
according to '/home/saulius/struct/CIF-dictionaries/cif_core.dic'
dictionary named 'cif_core.dic' version 2.4.1 from 2010-06-29.

Automatic conversion script
Id: cif_fix_enum 1527 2010-12-29 10:47:43Z saulius 
;
_cod_original_sg_symbol_H-M P2/n
_cod_database_code 7105860

loop_
_symmetry_equiv_pos_as_xyz
'x, y, z'
'-x+1/2, y, -z+1/2'
'-x, -y, -z'
'x-1/2, -y, z-1/2'

loop_
_atom_site_label
_atom_site_type_symbol
_atom_site_fract_x
_atom_site_fract_y
_atom_site_fract_z
_atom_site_U_iso_or_equiv
_atom_site_adp_type
_atom_site_occupancy
_atom_site_symmetry_multiplicity
_atom_site_calc_flag
_atom_site_refinement_flags
_atom_site_disorder_assembly
_atom_site_disorder_group
Ag1 Ag 0.7500 0.23312(6) 0.2500 0.0389(2) Uani 1 2 d S . .
Ag2 Ag 0.15815(3) 0.12352(6) 0.018789(16) 0.0590(2) Uani 1 1 d . . .
C1 C 0.9407(3) 0.2863(6) 0.43712(19) 0.0438(15) Uani 1 1 d . . .
H1 H 0.9508 0.3520 0.4182 0.053 Uiso 1 1 calc R . .
C2 C 0.9595(4) 0.3272(7) 0.4782(2) 0.0535(18) Uani 1 1 d . . .
H2A H 0.9478 0.2644 0.4976 0.064 Uiso 1 1 calc R . .
H2B H 0.9308 0.3978 0.4850 0.064 Uiso 1 1 calc R . .
C3 C 1.0397(4) 0.3571(7) 0.4809(2) 0.0555(19) Uani 1 1 d . . .
H3A H 1.0500 0.4257 0.4637 0.067 Uiso 1 1 calc R . .
H3B H 1.0516 0.3793 0.5085 0.067 Uiso 1 1 calc R . .
C4 C 1.0862(4) 0.2549(7) 0.4684(2) 0.0543(19) Uani 1 1 d . . .
H4A H 1.0798 0.1886 0.4872 0.065 Uiso 1 1 calc R . .
H4B H 1.1371 0.2789 0.4690 0.065 Uiso 1 1 calc R . .
C5 C 1.0661(3) 0.2148(6) 0.42648(19) 0.0410(15) Uani 1 1 d . . .
H5 H 1.0732 0.2830 0.4081 0.049 Uiso 1 1 calc R . .
C6 C 0.9862(3) 0.1800(6) 0.42534(18) 0.0407(14) Uani 1 1 d . . .
H6A H 0.9731 0.1537 0.3983 0.049 Uiso 1 1 calc R . .
H6B H 0.9774 0.1140 0.4439 0.049 Uiso 1 1 calc R . .
C7 C 0.8315(3) 0.2441(5) 0.39945(17) 0.0364(14) Uani 1 1 d . . .
C8 C 0.7562(3) 0.2074(5) 0.39520(19) 0.0373(14) Uani 1 1 d . . .
C9 C 0.7026(3) 0.1799(5) 0.42217(18) 0.0403(14) Uani 1 1 d . . .
H9 H 0.7105 0.1849 0.4499 0.048 Uiso 1 1 calc R . .
C10 C 0.6368(4) 0.1447(6) 0.4068(2) 0.0473(16) Uani 1 1 d . . .
H10 H 0.5993 0.1239 0.4245 0.057 Uiso 1 1 calc R . .
C11 C 0.6250(3) 0.1394(5) 0.36600(19) 0.0411(15) Uani 1 1 d . . .
H11 H 0.5793 0.1163 0.3564 0.049 Uiso 1 1 calc R . .
C12 C 0.6785(3) 0.1671(5) 0.33920(19) 0.0376(14) Uani 1 1 d . . .
H12 H 0.6703 0.1624 0.3115 0.045 Uiso 1 1 calc R . .
C13 C 0.7453(3) 0.2024(5) 0.35409(17) 0.0359(13) Uani 1 1 d . . .
C14 C 0.8138(3) 0.2436(5) 0.33547(18) 0.0356(13) Uani 1 1 d . . .
C15 C 0.8998(3) 0.2964(5) 0.28730(18) 0.0350(13) Uani 1 1 d . . .
H15 H 0.9174 0.3523 0.3080 0.042 Uiso 1 1 calc R . .
C16 C 0.9498(3) 0.1898(5) 0.28580(17) 0.0374(14) Uani 1 1 d . . .
H16A H 0.9497 0.1491 0.3118 0.045 Uiso 1 1 calc R . .
H16B H 0.9329 0.1335 0.2654 0.045 Uiso 1 1 calc R . .
C17 C 1.0251(3) 0.2307(5) 0.27587(18) 0.0382(14) Uani 1 1 d . . .
H17 H 1.0402 0.2888 0.2965 0.046 Uiso 1 1 calc R . .
C18 C 1.0262(4) 0.2936(6) 0.23546(19) 0.0475(16) Uani 1 1 d . . .
H18A H 1.0753 0.3216 0.2296 0.057 Uiso 1 1 calc R . .
H18B H 1.0119 0.2377 0.2144 0.057 Uiso 1 1 calc R . .
C19 C 0.9744(4) 0.3989(5) 0.2360(2) 0.0449(15) Uani 1 1 d . . .
H19A H 0.9914 0.4582 0.2553 0.054 Uiso 1 1 calc R . .
H19B H 0.9735 0.4363 0.2095 0.054 Uiso 1 1 calc R . .
C20 C 0.8990(3) 0.3599(6) 0.24707(19) 0.0424(15) Uani 1 1 d . . .
H20A H 0.8801 0.3063 0.2264 0.051 Uiso 1 1 calc R . .
H20B H 0.8672 0.4296 0.2485 0.051 Uiso 1 1 calc R . .
C21 C 1.1002(3) 0.1008(5) 0.30991(18) 0.0382(14) Uani 1 1 d . . .
C22 C 1.1535(3) 0.0035(5) 0.31698(18) 0.0375(14) Uani 1 1 d . . .
C23 C 1.1912(3) -0.0665(6) 0.29170(19) 0.0425(15) Uani 1 1 d . . .
H23 H 1.1854 -0.0591 0.2638 0.051 Uiso 1 1 calc R . .
C24 C 1.2392(3) -0.1503(5) 0.3077(2) 0.0421(15) Uani 1 1 d . . .
H24 H 1.2658 -0.2006 0.2907 0.051 Uiso 1 1 calc R . .
C25 C 1.2469(3) -0.1584(5) 0.3484(2) 0.0408(15) Uani 1 1 d . . .
H25 H 1.2789 -0.2151 0.3592 0.049 Uiso 1 1 calc R . .
C26 C 1.2088(3) -0.0851(5) 0.37407(19) 0.0405(14) Uani 1 1 d . . .
H26 H 1.2146 -0.0913 0.4020 0.049 Uiso 1 1 calc R . .
C27 C 1.1626(3) -0.0037(5) 0.35794(18) 0.0397(14) Uani 1 1 d . . .
C28 C 1.1167(3) 0.0918(6) 0.37413(19) 0.0396(14) Uani 1 1 d . . .
C29 C 0.0861(4) 0.2644(7) -0.2365(2) 0.0575(19) Uani 1 1 d . . .
H29A H 0.1095 0.2074 -0.2545 0.069 Uiso 1 1 calc R . .
H29B H 0.1140 0.3386 -0.2369 0.069 Uiso 1 1 calc R . .
C30 C 0.0840(4) 0.2155(6) -0.1952(2) 0.0492(17) Uani 1 1 d . . .
H30 H 0.0617 0.2758 -0.1775 0.059 Uiso 1 1 calc R . .
C31 C 0.0380(3) 0.1014(6) -0.1934(2) 0.0456(16) Uani 1 1 d . . .
H31A H 0.0602 0.0395 -0.2101 0.055 Uiso 1 1 calc R . .
H31B H 0.0363 0.0721 -0.1657 0.055 Uiso 1 1 calc R . .
C32 C 0.1683(3) 0.1718(6) -0.14252(19) 0.0422(15) Uani 1 1 d . . .
C33 C 0.2393(4) 0.1348(5) -0.12599(19) 0.0423(15) Uani 1 1 d . . .
C34 C 0.3035(3) 0.1078(6) -0.1430(2) 0.0467(16) Uani 1 1 d . . .
H34 H 0.3098 0.1111 -0.1709 0.056 Uiso 1 1 calc R . .
C35 C 0.3593(4) 0.0756(6) -0.1181(2) 0.0519(18) Uani 1 1 d . . .
H35 H 0.4044 0.0547 -0.1290 0.062 Uiso 1 1 calc R . .
C36 C 0.3493(3) 0.0736(6) -0.0769(2) 0.0499(17) Uani 1 1 d . . .
H36 H 0.3885 0.0550 -0.0601 0.060 Uiso 1 1 calc R . .
C37 C 0.2834(3) 0.0983(6) -0.0605(2) 0.0435(15) Uani 1 1 d . . .
H37 H 0.2767 0.0939 -0.0326 0.052 Uiso 1 1 calc R . .
C38 C 0.2281(3) 0.1292(5) -0.08457(19) 0.0407(14) Uani 1 1 d . . .
C39 C 0.1509(3) 0.1584(5) -0.07812(19) 0.0401(14) Uani 1 1 d . . .
C40 C 0.0406(3) 0.1837(6) -0.04530(18) 0.0427(15) Uani 1 1 d . . .
H40 H 0.0330 0.2438 -0.0666 0.051 Uiso 1 1 calc R . .
C41 C 0.2394(4) 0.3774(7) -0.0089(2) 0.066(2) Uani 1 1 d . . .
H41 H 0.2545 0.3272 -0.0298 0.079 Uiso 1 1 calc R . .
C42 C 0.2617(4) 0.4949(7) -0.0095(3) 0.068(2) Uani 1 1 d . . .
H42 H 0.2898 0.5251 -0.0307 0.081 Uiso 1 1 calc R . .
C43 C 0.2415(5) 0.5640(9) 0.0214(3) 0.089(3) Uani 1 1 d . . .
H43 H 0.2585 0.6427 0.0231 0.107 Uiso 1 1 calc R . .
C44 C 0.1958(5) 0.5204(8) 0.0505(3) 0.075(2) Uani 1 1 d . . .
H44 H 0.1793 0.5698 0.0713 0.090 Uiso 1 1 calc R . .
C45 C 0.1756(4) 0.4057(8) 0.0485(3) 0.066(2) Uani 1 1 d . . .
H45 H 0.1442 0.3762 0.0683 0.079 Uiso 1 1 calc R . .
C46 C -0.0137(4) -0.2382(6) 0.00631(19) 0.0483(16) Uani 1 1 d . . .
H46A H -0.0236 -0.1836 -0.0159 0.058 Uiso 1 1 calc R . .
H46B H -0.0396 -0.3129 0.0011 0.058 Uiso 1 1 calc R . .
C47 C 0.0678(4) -0.2627(7) 0.0088(2) 0.0556(18) Uani 1 1 d . . .
H47A H 0.0767 -0.3249 0.0288 0.067 Uiso 1 1 calc R . .
H47B H 0.0849 -0.2921 -0.0171 0.067 Uiso 1 1 calc R . .
C48 C 0.1099(3) -0.1523(6) 0.02003(18) 0.0472(16) Uani 1 1 d . . .
H48A H 0.1613 -0.1722 0.0224 0.057 Uiso 1 1 calc R . .
H48B H 0.1047 -0.0925 -0.0011 0.057 Uiso 1 1 calc R . .
C49 C 0.0833(3) -0.1019(6) 0.05893(18) 0.0423(15) Uani 1 1 d . . .
H49 H 0.0912 -0.1621 0.0801 0.051 Uiso 1 1 calc R . .
C50 C 0.0030(3) -0.0757(6) 0.05665(18) 0.0421(15) Uani 1 1 d . . .
H50A H -0.0136 -0.0463 0.0827 0.050 Uiso 1 1 calc R . .
H50B H -0.0053 -0.0127 0.0369 0.050 Uiso 1 1 calc R . .
C51 C 0.1272(3) 0.0296(6) 0.10731(19) 0.0420(15) Uani 1 1 d . . .
C52 C 0.1702(3) 0.1243(6) 0.1260(2) 0.0429(15) Uani 1 1 d . . .
C53 C 0.2223(3) 0.2055(6) 0.1110(2) 0.0483(16) Uani 1 1 d . . .
H53 H 0.2321 0.2119 0.0834 0.058 Uiso 1 1 calc R . .
C54 C 0.2578(4) 0.2744(6) 0.1389(2) 0.0516(17) Uani 1 1 d . . .
H54 H 0.2917 0.3308 0.1300 0.062 Uiso 1 1 calc R . .
C55 C 0.2455(4) 0.2638(6) 0.1794(2) 0.0515(18) Uani 1 1 d . . .
H55 H 0.2720 0.3111 0.1974 0.062 Uiso 1 1 calc R . .
C56 C 0.1945(3) 0.1845(6) 0.1940(2) 0.0448(15) Uani 1 1 d . . .
H56 H 0.1853 0.1775 0.2216 0.054 Uiso 1 1 calc R . .
C57 C 0.1579(3) 0.1163(5) 0.16638(19) 0.0376(14) Uani 1 1 d . . .
C58 C 0.1074(3) 0.0169(6) 0.17086(19) 0.0414(15) Uani 1 1 d . . .
C59 C 0.0379(4) -0.1262(6) 0.2080(2) 0.0491(17) Uani 1 1 d . . .
H59 H 0.0599 -0.1872 0.1904 0.059 Uiso 1 1 calc R . .
C60 C 0.0353(4) -0.1750(7) 0.2501(2) 0.062(2) Uani 1 1 d . . .
H60A H 0.0135 -0.1161 0.2681 0.075 Uiso 1 1 calc R . .
H60B H 0.0844 -0.1919 0.2596 0.075 Uiso 1 1 calc R . .
C61 C -0.0091(5) -0.2881(7) 0.2504(3) 0.071(2) Uani 1 1 d . . .
H61A H -0.0100 -0.3211 0.2776 0.085 Uiso 1 1 calc R . .
H61B H 0.0134 -0.3471 0.2327 0.085 Uiso 1 1 calc R . .
C62 C 0.0786(5) 0.4165(9) 0.1403(3) 0.079(3) Uani 1 1 d . . .
H62 H 0.1172 0.3737 0.1516 0.095 Uiso 1 1 calc R . .
C63 C 0.0240(5) 0.3530(8) 0.1252(3) 0.072(2) Uani 1 1 d . . .
H63 H 0.0240 0.2693 0.1255 0.087 Uiso 1 1 calc R . .
C64 C -0.0316(5) 0.4163(8) 0.1093(3) 0.079(3) Uani 1 1 d . . .
H64 H -0.0711 0.3761 0.0977 0.095 Uiso 1 1 calc R . .
C65 C -0.0306(5) 0.5382(7) 0.1100(3) 0.084(3) Uani 1 1 d . . .
H65 H -0.0701 0.5821 0.1002 0.101 Uiso 1 1 calc R . .
C66 C 0.0276(5) 0.5944(8) 0.1250(3) 0.069(2) Uani 1 1 d . . .
H66 H 0.0292 0.6781 0.1243 0.083 Uiso 1 1 calc R . .
N1 N 0.8646(3) 0.2555(5) 0.43417(15) 0.0424(12) Uani 1 1 d . . .
H1A H 0.8401 0.2441 0.4561 0.051 Uiso 1 1 calc R . .
N2 N 0.8632(3) 0.2642(4) 0.36518(14) 0.0397(12) Uani 1 1 d . . .
N3 N 0.8257(3) 0.2572(4) 0.29803(15) 0.0358(11) Uani 1 1 d . . .
N4 N 1.0773(3) 0.1319(4) 0.27602(15) 0.0404(12) Uani 1 1 d . . .
N5 N 1.0810(3) 0.1507(4) 0.34646(14) 0.0392(12) Uani 1 1 d . . .
N6 N 1.1112(3) 0.1178(4) 0.41270(15) 0.0414(12) Uani 1 1 d . . .
H6 H 1.1351 0.0756 0.4301 0.050 Uiso 1 1 calc R . .
N7 N 0.1550(3) 0.1889(5) -0.18035(15) 0.0451(13) Uani 1 1 d . . .
H7 H 0.1906 0.1839 -0.1973 0.054 Uiso 1 1 calc R . .
N8 N 0.1191(3) 0.1867(5) -0.11421(15) 0.0419(12) Uani 1 1 d . . .
N9 N 0.1178(3) 0.1578(4) -0.04422(15) 0.0386(12) Uani 1 1 d . . .
N10 N 0.1979(3) 0.3309(6) 0.0196(2) 0.0605(16) Uani 1 1 d . . .
N11 N 0.1241(3) 0.0048(5) 0.06942(16) 0.0459(13) Uani 1 1 d . . .
N12 N 0.0920(3) -0.0341(5) 0.13668(15) 0.0418(12) Uani 1 1 d . . .
N13 N 0.0818(3) -0.0184(5) 0.20579(16) 0.0448(13) Uani 1 1 d . . .
H13 H 0.0911 0.0224 0.2274 0.054 Uiso 1 1 calc R . .
N14 N 0.3259(3) 0.9261(5) 0.01721(15) 0.0427(13) Uani 1 1 d . . .
N15 N 0.2500 0.0408(9) 0.7500 0.058(2) Uani 1 2 d S . .
N16 N 0.0834(4) 0.5348(7) 0.14089(19) 0.0684(18) Uani 1 1 d . . .
O1 O 0.2956(3) 0.8348(5) 0.00521(15) 0.0630(14) Uani 1 1 d . . .
O2 O 0.2911(2) 1.0083(5) 0.03290(13) 0.0536(12) Uani 1 1 d . . .
O3 O 0.3912(3) 0.9358(5) 0.01350(17) 0.0676(15) Uani 1 1 d . . .
O4 O 0.2500 0.1554(6) 0.7500 0.0595(19) Uani 1 2 d S . .
O5 O 0.1940(3) -0.0114(4) 0.75840(17) 0.0687(15) Uani 1 1 d . . .

loop_
_atom_site_aniso_label
_atom_site_aniso_U_11
_atom_site_aniso_U_22
_atom_site_aniso_U_33
_atom_site_aniso_U_23
_atom_site_aniso_U_13
_atom_site_aniso_U_12
Ag1 0.0390(4) 0.0437(4) 0.0340(4) 0.000 -0.0065(3) 0.000
Ag2 0.0441(3) 0.0835(5) 0.0494(3) 0.0233(3) -0.0068(2) -0.0101(3)
C1 0.042(4) 0.046(4) 0.043(4) -0.008(3) -0.007(3) 0.000(3)
C2 0.058(4) 0.056(4) 0.047(4) -0.021(3) -0.006(3) -0.004(3)
C3 0.059(5) 0.059(5) 0.048(4) -0.021(3) -0.005(3) -0.005(4)
C4 0.048(4) 0.073(5) 0.042(4) -0.012(3) -0.016(3) -0.014(4)
C5 0.041(3) 0.040(3) 0.042(3) -0.012(3) -0.008(3) -0.005(3)
C6 0.040(3) 0.050(4) 0.032(3) -0.004(3) 0.001(3) -0.003(3)
C7 0.045(3) 0.033(3) 0.031(3) -0.008(3) -0.004(3) 0.008(3)
C8 0.037(3) 0.024(3) 0.051(4) -0.005(3) -0.006(3) 0.011(2)
C9 0.048(4) 0.035(3) 0.037(3) -0.007(3) -0.002(3) 0.001(3)
C10 0.040(4) 0.053(4) 0.049(4) -0.005(3) 0.005(3) 0.007(3)
C11 0.036(3) 0.039(4) 0.048(4) -0.005(3) -0.004(3) -0.002(3)
C12 0.041(3) 0.026(3) 0.046(4) -0.005(3) -0.006(3) -0.002(3)
C13 0.036(3) 0.039(3) 0.033(3) -0.004(3) -0.006(3) 0.009(3)
C14 0.036(3) 0.029(3) 0.041(3) -0.002(3) -0.002(3) 0.007(2)
C15 0.034(3) 0.031(3) 0.039(3) 0.000(3) -0.004(3) -0.002(2)
C16 0.038(3) 0.043(3) 0.031(3) 0.001(3) -0.008(3) -0.006(3)
C17 0.040(3) 0.039(3) 0.035(3) 0.002(3) -0.005(3) -0.004(3)
C18 0.047(4) 0.049(4) 0.047(4) 0.002(3) -0.001(3) -0.002(3)
C19 0.057(4) 0.031(3) 0.047(4) 0.007(3) 0.001(3) -0.002(3)
C20 0.041(3) 0.040(4) 0.047(4) 0.004(3) -0.004(3) 0.003(3)
C21 0.031(3) 0.040(3) 0.044(4) 0.002(3) -0.004(3) -0.003(3)
C22 0.035(3) 0.039(3) 0.038(3) 0.003(3) -0.005(3) -0.007(3)
C23 0.045(4) 0.040(4) 0.042(4) 0.003(3) -0.005(3) -0.010(3)
C24 0.036(3) 0.034(3) 0.056(4) 0.001(3) -0.001(3) -0.006(3)
C25 0.039(3) 0.023(3) 0.061(4) 0.008(3) 0.000(3) -0.003(3)
C26 0.037(3) 0.043(4) 0.042(3) 0.008(3) -0.008(3) -0.004(3)
C27 0.041(3) 0.038(3) 0.040(3) -0.001(3) -0.007(3) -0.013(3)
C28 0.032(3) 0.043(4) 0.043(4) 0.002(3) -0.005(3) -0.002(3)
C29 0.057(4) 0.055(4) 0.060(5) 0.013(4) -0.009(4) -0.022(4)
C30 0.052(4) 0.052(4) 0.044(4) 0.012(3) -0.007(3) -0.018(3)
C31 0.052(4) 0.044(4) 0.041(4) 0.010(3) 0.001(3) -0.012(3)
C32 0.047(4) 0.038(4) 0.042(4) 0.004(3) -0.003(3) -0.013(3)
C33 0.046(4) 0.036(3) 0.045(4) -0.001(3) -0.009(3) -0.001(3)
C34 0.040(4) 0.050(4) 0.049(4) 0.002(3) 0.002(3) -0.003(3)
C35 0.038(4) 0.043(4) 0.075(5) 0.004(4) 0.004(3) -0.003(3)
C36 0.034(4) 0.051(4) 0.065(5) 0.002(3) -0.013(3) -0.004(3)
C37 0.031(3) 0.049(4) 0.050(4) 0.005(3) 0.001(3) 0.000(3)
C38 0.039(3) 0.038(4) 0.045(4) 0.006(3) -0.003(3) 0.000(3)
C39 0.036(3) 0.040(4) 0.045(4) 0.008(3) -0.002(3) -0.006(3)
C40 0.043(4) 0.047(4) 0.037(3) 0.006(3) 0.000(3) 0.005(3)
C41 0.068(5) 0.073(6) 0.057(5) 0.016(4) -0.001(4) -0.015(4)
C42 0.066(5) 0.063(5) 0.074(6) 0.018(4) 0.002(4) -0.015(4)
C43 0.088(7) 0.073(6) 0.106(8) 0.010(6) 0.000(6) 0.004(5)
C44 0.070(6) 0.068(6) 0.086(6) 0.002(5) 0.001(5) 0.013(5)
C45 0.055(5) 0.064(5) 0.078(6) 0.008(5) -0.003(4) -0.004(4)
C46 0.051(4) 0.053(4) 0.042(4) 0.005(3) 0.003(3) 0.001(3)
C47 0.049(4) 0.069(5) 0.049(4) -0.003(4) 0.003(3) 0.009(4)
C48 0.040(4) 0.070(5) 0.031(3) 0.000(3) -0.003(3) 0.005(3)
C49 0.038(3) 0.053(4) 0.036(3) 0.007(3) -0.003(3) 0.010(3)
C50 0.043(4) 0.053(4) 0.031(3) 0.009(3) 0.000(3) -0.003(3)
C51 0.032(3) 0.049(4) 0.045(4) 0.011(3) -0.001(3) 0.008(3)
C52 0.031(3) 0.045(4) 0.053(4) 0.010(3) -0.004(3) 0.005(3)
C53 0.041(4) 0.049(4) 0.055(4) 0.008(3) -0.002(3) 0.005(3)
C54 0.050(4) 0.035(4) 0.070(5) 0.009(3) -0.008(4) -0.004(3)
C55 0.042(4) 0.033(4) 0.079(5) -0.004(3) -0.008(4) 0.009(3)
C56 0.036(3) 0.041(4) 0.057(4) -0.004(3) -0.006(3) 0.011(3)
C57 0.033(3) 0.030(3) 0.050(4) 0.007(3) -0.003(3) -0.001(2)
C58 0.034(3) 0.044(4) 0.047(4) 0.009(3) -0.009(3) 0.000(3)
C59 0.061(4) 0.043(4) 0.043(4) 0.017(3) -0.017(3) -0.016(3)
C60 0.076(5) 0.064(5) 0.047(4) 0.008(4) -0.027(4) -0.016(4)
C61 0.092(6) 0.048(4) 0.073(5) 0.018(4) -0.031(5) -0.024(4)
C62 0.067(6) 0.085(7) 0.086(7) 0.019(5) 0.008(5) 0.031(5)
C63 0.075(6) 0.055(5) 0.088(6) 0.012(4) 0.013(5) 0.016(5)
C64 0.073(6) 0.065(6) 0.098(7) -0.001(5) -0.018(5) -0.012(5)
C65 0.085(6) 0.049(5) 0.119(8) 0.031(5) -0.025(6) 0.008(5)
C66 0.071(6) 0.060(5) 0.076(6) 0.017(4) -0.003(5) 0.012(4)
N1 0.039(3) 0.050(3) 0.038(3) -0.005(2) 0.001(2) 0.007(2)
N2 0.040(3) 0.044(3) 0.034(3) -0.004(2) -0.003(2) 0.004(2)
N3 0.040(3) 0.027(3) 0.041(3) -0.002(2) -0.006(2) 0.003(2)
N4 0.035(3) 0.047(3) 0.039(3) 0.006(2) -0.008(2) -0.007(2)
N5 0.037(3) 0.044(3) 0.036(3) 0.001(2) -0.003(2) -0.003(2)
N6 0.042(3) 0.048(3) 0.035(3) 0.003(2) -0.011(2) 0.007(2)
N7 0.042(3) 0.055(3) 0.038(3) 0.004(3) -0.004(2) -0.013(3)
N8 0.042(3) 0.043(3) 0.040(3) 0.004(2) -0.004(2) 0.002(2)
N9 0.036(3) 0.040(3) 0.040(3) 0.008(2) -0.001(2) -0.002(2)
N10 0.050(4) 0.064(4) 0.068(4) 0.000(3) -0.009(3) -0.007(3)
N11 0.036(3) 0.058(4) 0.044(3) 0.002(3) -0.005(2) -0.002(3)
N12 0.043(3) 0.046(3) 0.037(3) 0.007(2) -0.008(2) 0.000(2)
N13 0.039(3) 0.050(3) 0.046(3) 0.018(3) -0.004(2) -0.001(2)
N14 0.039(3) 0.057(4) 0.032(3) 0.001(3) 0.001(2) -0.009(3)
N15 0.063(6) 0.073(7) 0.039(5) 0.000 0.004(4) 0.000
N16 0.063(4) 0.083(5) 0.059(4) 0.009(4) 0.008(3) 0.009(4)
O1 0.059(3) 0.076(4) 0.054(3) -0.007(3) 0.007(2) -0.031(3)
O2 0.041(3) 0.078(4) 0.042(3) -0.012(2) -0.005(2) 0.000(2)
O3 0.043(3) 0.074(4) 0.085(4) -0.029(3) 0.002(3) -0.009(3)
O4 0.079(5) 0.032(4) 0.067(5) 0.000 0.022(4) 0.000
O5 0.069(3) 0.047(3) 0.091(4) 0.012(3) 0.013(3) -0.004(3)

loop_
_atom_type_symbol
_atom_type_description
_atom_type_scat_dispersion_real
_atom_type_scat_dispersion_imag
_atom_type_scat_source
C C 0.0033 0.0016 'International Tables Vol C Tables 4.2.6.8 and 6.1.1.4'
H H 0.0000 0.0000 'International Tables Vol C Tables 4.2.6.8 and 6.1.1.4'
N N 0.0061 0.0033 'International Tables Vol C Tables 4.2.6.8 and 6.1.1.4'
Ag Ag -0.8971 1.1015 'International Tables Vol C Tables 4.2.6.8 and 6.1.1.4'
O O 0.0106 0.0060 'International Tables Vol C Tables 4.2.6.8 and 6.1.1.4'

loop_
_geom_angle_atom_site_label_1
_geom_angle_atom_site_label_2
_geom_angle_atom_site_label_3
_geom_angle
_geom_angle_site_symmetry_1
_geom_angle_site_symmetry_3
_geom_angle_publ_flag
N3 Ag1 N3 165.5(2) . 2_655 ?
N11 Ag2 N9 135.12(18) . . ?
N11 Ag2 N10 130.0(2) . . ?
N9 Ag2 N10 87.02(19) . . ?
N1 C1 C2 111.2(5) . . ?
N1 C1 C6 109.5(5) . . ?
C2 C1 C6 110.7(5) . . ?
C1 C2 C3 110.4(6) . . ?
C4 C3 C2 112.0(6) . . ?
C3 C4 C5 110.2(6) . . ?
N6 C5 C4 112.1(5) . . ?
N6 C5 C6 110.9(5) . . ?
C4 C5 C6 109.6(5) . . ?
C1 C6 C5 109.3(5) . . ?
N2 C7 N1 123.2(6) . . ?
N2 C7 C8 113.0(5) . . ?
N1 C7 C8 123.8(6) . . ?
C9 C8 C13 122.3(6) . . ?
C9 C8 C7 133.4(6) . . ?
C13 C8 C7 104.2(5) . . ?
C8 C9 C10 117.2(6) . . ?
C9 C10 C11 121.3(6) . . ?
C12 C11 C10 121.4(6) . . ?
C11 C12 C13 118.2(6) . . ?
C12 C13 C8 119.6(6) . . ?
C12 C13 C14 134.2(5) . . ?
C8 C13 C14 106.1(5) . . ?
N3 C14 N2 125.0(6) . . ?
N3 C14 C13 126.4(5) . . ?
N2 C14 C13 108.6(5) . . ?
N3 C15 C16 109.8(4) . . ?
N3 C15 C20 110.1(5) . . ?
C16 C15 C20 110.3(5) . . ?
C17 C16 C15 109.4(5) . . ?
N4 C17 C16 112.2(5) . . ?
N4 C17 C18 110.1(5) . . ?
C16 C17 C18 110.4(5) . . ?
C19 C18 C17 110.0(5) . . ?
C20 C19 C18 111.1(5) . . ?
C19 C20 C15 110.2(5) . . ?
N4 C21 N5 126.2(6) . . ?
N4 C21 C22 124.7(6) . . ?
N5 C21 C22 109.0(5) . . ?
C23 C22 C27 121.6(6) . . ?
C23 C22 C21 132.1(6) . . ?
C27 C22 C21 106.3(5) . . ?
C22 C23 C24 118.8(6) . . ?
C25 C24 C23 119.3(6) . . ?
C24 C25 C26 121.5(6) . . ?
C27 C26 C25 118.4(6) . . ?
C26 C27 C22 120.4(6) . . ?
C26 C27 C28 134.9(6) . . ?
C22 C27 C28 104.6(5) . . ?
N5 C28 N6 122.3(6) . . ?
N5 C28 C27 113.5(5) . . ?
N6 C28 C27 124.2(5) . . ?
C30 C29 C61 108.9(6) . 3 ?
N7 C30 C29 112.0(6) . . ?
N7 C30 C31 108.5(5) . . ?
C29 C30 C31 111.1(6) . . ?
C59 C31 C30 110.2(5) 3 . ?
N7 C32 N8 123.1(6) . . ?
N7 C32 C33 124.7(6) . . ?
N8 C32 C33 112.2(5) . . ?
C34 C33 C38 122.4(6) . . ?
C34 C33 C32 133.2(6) . . ?
C38 C33 C32 104.4(6) . . ?
C33 C34 C35 117.7(7) . . ?
C34 C35 C36 120.3(6) . . ?
C37 C36 C35 120.9(6) . . ?
C38 C37 C36 119.4(6) . . ?
C37 C38 C33 119.3(6) . . ?
C37 C38 C39 134.6(6) . . ?
C33 C38 C39 106.0(5) . . ?
N9 C39 N8 124.5(5) . . ?
N9 C39 C38 125.9(6) . . ?
N8 C39 C38 109.6(5) . . ?
N9 C40 C50 111.8(5) . 3 ?
N9 C40 C46 112.3(5) . 3 ?
C50 C40 C46 111.4(5) 3 3 ?
N10 C41 C42 123.9(8) . . ?
C43 C42 C41 117.1(8) . . ?
C42 C43 C44 120.5(9) . . ?
C45 C44 C43 118.5(9) . . ?
C44 C45 N10 123.3(8) . . ?
C40 C46 C47 110.2(6) 3 . ?
C48 C47 C46 111.9(6) . . ?
C49 C48 C47 110.8(6) . . ?
N11 C49 C48 110.4(5) . . ?
N11 C49 C50 111.1(5) . . ?
C48 C49 C50 110.6(5) . . ?
C40 C50 C49 112.4(5) 3 . ?
N11 C51 N12 124.2(6) . . ?
N11 C51 C52 126.5(6) . . ?
N12 C51 C52 109.2(5) . . ?
C57 C52 C53 120.2(6) . . ?
C57 C52 C51 106.4(5) . . ?
C53 C52 C51 133.1(6) . . ?
C54 C53 C52 116.4(7) . . ?
C55 C54 C53 122.5(6) . . ?
C54 C55 C56 121.0(7) . . ?
C57 C56 C55 117.1(6) . . ?
C52 C57 C56 122.8(6) . . ?
C52 C57 C58 104.8(5) . . ?
C56 C57 C58 132.0(6) . . ?
N12 C58 N13 124.2(6) . . ?
N12 C58 C57 112.6(6) . . ?
N13 C58 C57 123.2(6) . . ?
N13 C59 C60 111.5(5) . . ?
N13 C59 C31 110.3(5) . 3 ?
C60 C59 C31 109.7(6) . 3 ?
C59 C60 C61 109.2(6) . . ?
C60 C61 C29 111.1(6) . 3 ?
N16 C62 C63 126.1(8) . . ?
C62 C63 C64 116.2(8) . . ?
C63 C64 C65 120.3(9) . . ?
C66 C65 C64 119.2(8) . . ?
N16 C66 C65 122.0(8) . . ?
C7 N1 C1 122.2(5) . . ?
C7 N2 C14 107.9(5) . . ?
C14 N3 C15 115.5(5) . . ?
C14 N3 Ag1 127.1(4) . . ?
C15 N3 Ag1 117.3(4) . . ?
C21 N4 C17 115.7(5) . . ?
C28 N5 C21 106.6(5) . . ?
C28 N6 C5 121.3(5) . . ?
C32 N7 C30 122.6(6) . . ?
C32 N8 C39 107.6(5) . . ?
C39 N9 C40 116.4(5) . . ?
C39 N9 Ag2 131.3(4) . . ?
C40 N9 Ag2 112.3(4) . . ?
C41 N10 C45 116.5(7) . . ?
C41 N10 Ag2 122.6(6) . . ?
C45 N10 Ag2 120.8(5) . . ?
C51 N11 C49 115.7(5) . . ?
C51 N11 Ag2 126.5(5) . . ?
C49 N11 Ag2 116.9(4) . . ?
C58 N12 C51 106.9(5) . . ?
C58 N13 C59 119.5(6) . . ?
O3 N14 O1 119.4(6) . . ?
O3 N14 O2 119.3(6) . . ?
O1 N14 O2 121.3(5) . . ?
O5 N15 O5 122.7(10) . 2_556 ?
O5 N15 O4 118.7(5) . . ?
O5 N15 O4 118.7(5) 2_556 . ?
C62 N16 C66 116.2(8) . . ?

loop_
_geom_bond_atom_site_label_1
_geom_bond_atom_site_label_2
_geom_bond_distance
_geom_bond_site_symmetry_2
_geom_bond_publ_flag
Ag1 N3 2.168(5) . ?
Ag1 N3 2.168(5) 2_655 ?
Ag2 N11 2.266(5) . ?
Ag2 N9 2.289(5) . ?
Ag2 N10 2.467(6) . ?
C1 N1 1.467(8) . ?
C1 C2 1.504(8) . ?
C1 C6 1.528(9) . ?
C2 C3 1.539(9) . ?
C3 C4 1.507(10) . ?
C4 C5 1.533(8) . ?
C5 N6 1.461(8) . ?
C5 C6 1.544(8) . ?
C7 N2 1.318(7) . ?
C7 N1 1.331(7) . ?
C7 C8 1.475(8) . ?
C8 C9 1.388(9) . ?
C8 C13 1.403(8) . ?
C9 C10 1.392(9) . ?
C10 C11 1.396(9) . ?
C11 C12 1.384(8) . ?
C12 C13 1.403(8) . ?
C13 C14 1.501(8) . ?
C14 N3 1.292(7) . ?
C14 N2 1.382(7) . ?
C15 N3 1.498(7) . ?
C15 C16 1.528(8) . ?
C15 C20 1.537(8) . ?
C16 C17 1.518(8) . ?
C17 N4 1.484(8) . ?
C17 C18 1.539(9) . ?
C18 C19 1.537(9) . ?
C19 C20 1.521(9) . ?
C21 N4 1.271(8) . ?
C21 N5 1.403(8) . ?
C21 C22 1.505(8) . ?
C22 C23 1.361(9) . ?
C22 C27 1.394(8) . ?
C23 C24 1.413(9) . ?
C24 C25 1.386(9) . ?
C25 C26 1.394(9) . ?
C26 C27 1.377(8) . ?
C27 C28 1.485(9) . ?
C28 N5 1.328(8) . ?
C28 N6 1.338(8) . ?
C29 C30 1.499(9) . ?
C29 C61 1.536(11) 3 ?
C30 N7 1.451(8) . ?
C30 C31 1.555(9) . ?
C31 C59 1.529(9) 3 ?
C32 N7 1.314(8) . ?
C32 N8 1.335(8) . ?
C32 C33 1.499(9) . ?
C33 C34 1.365(9) . ?
C33 C38 1.414(9) . ?
C34 C35 1.388(9) . ?
C35 C36 1.402(10) . ?
C36 C37 1.379(9) . ?
C37 C38 1.361(8) . ?
C38 C39 1.495(8) . ?
C39 N9 1.301(8) . ?
C39 N8 1.392(8) . ?
C40 N9 1.472(8) . ?
C40 C50 1.520(9) 3 ?
C40 C46 1.538(9) 3 ?
C41 N10 1.343(9) . ?
C41 C42 1.397(11) . ?
C42 C43 1.358(13) . ?
C43 C44 1.392(13) . ?
C44 C45 1.356(12) . ?
C45 N10 1.357(10) . ?
C46 C40 1.538(9) 3 ?
C46 C47 1.551(9) . ?
C47 C48 1.525(10) . ?
C48 C49 1.516(9) . ?
C49 N11 1.473(8) . ?
C49 C50 1.531(8) . ?
C50 C40 1.520(9) 3 ?
C51 N11 1.310(8) . ?
C51 N12 1.392(8) . ?
C51 C52 1.482(9) . ?
C52 C57 1.383(9) . ?
C52 C53 1.432(9) . ?
C53 C54 1.393(10) . ?
C54 C55 1.390(10) . ?
C55 C56 1.400(9) . ?
C56 C57 1.390(9) . ?
C57 C58 1.478(8) . ?
C58 N12 1.322(8) . ?
C58 N13 1.333(8) . ?
C59 N13 1.474(8) . ?
C59 C60 1.525(9) . ?
C59 C31 1.529(9) 3 ?
C60 C61 1.527(10) . ?
C61 C29 1.536(11) 3 ?
C62 N16 1.344(11) . ?
C62 C63 1.348(13) . ?
C63 C64 1.372(12) . ?
C64 C65 1.384(12) . ?
C65 C66 1.357(12) . ?
C66 N16 1.353(10) . ?
N14 O3 1.230(7) . ?
N14 O1 1.247(7) . ?
N14 O2 1.254(7) . ?
N15 O5 1.235(7) . ?
N15 O5 1.235(6) 2_556 ?
N15 O4 1.299(11) . ?

loop_
_platon_squeeze_void_nr
_platon_squeeze_void_average_x
_platon_squeeze_void_average_y
_platon_squeeze_void_average_z
_platon_squeeze_void_volume
_platon_squeeze_void_count_electrons
_platon_squeeze_void_content
1 0.959 0.403 0.750 766 241 ' '
2 0.445 0.596 0.250 766 241 ' '
3 0.896 0.500 0.030 7 0 ' '
4 0.604 0.500 0.470 7 0 ' '
5 0.396 0.500 0.530 7 0 ' '
6 0.104 0.500 0.970 7 0 ' '
